data_7240489
loop_
_publ_author_name
'Huski\'c, Igor'
'Arhangelskis, Mihails'
'Fri\<s\<ci\'c, Tomislav'

_publ_section_title
;
 Solvent-free ageing reactions of rare earth element oxides: from
 geomimetic synthesis of new metal--organic materials towards a simple,
 environmentally friendly separation of scandium
;
_journal_issue 13
_journal_name_full 'Green Chemistry'
_journal_page_first 4364
_journal_page_last 4375
_journal_paper_doi 10.1039/D0GC00454E
_journal_volume 22
_journal_year 2020
_chemical_formula_moiety 'C4 O8 Sc, 2(O), (N)'
_chemical_formula_sum 'C4 N O10 Sc'
_chemical_formula_weight 267.00
_chemical_name_common 'catena-(ammonium bis(m2-oxalato)-scandium dihydrate)'
_space_group_crystal_system hexagonal
_space_group_IT_number 180
_space_group_name_Hall 'P 62 2 (0 0 4)'
_space_group_name_H-M_alt 'P 62 2 2'
_symmetry_space_group_name_H-M 'P 62 2 2'
_audit_update_record
;
2019-11-04 deposited with the CCDC.	2020-05-08 downloaded from the CCDC.
;
_cell_angle_alpha 90
_cell_angle_beta 90
_cell_angle_gamma 120
_cell_formula_units_Z 3
_cell_length_a 9.0093(2)
_cell_length_b 9.0093(2)
_cell_length_c 11.2503(4)
_cell_measurement_reflns_used 20
_cell_measurement_temperature 293
_cell_measurement_theta_max 80
_cell_measurement_theta_min 4
_cell_volume 790.82(4)
_computing_cell_refinement 'TOPAS Academic v. 6'
_computing_data_collection 'Bruker DIFFRAC.SUITE'
_computing_structure_refinement 'TOPAS Academic v. 6'
_computing_structure_solution 'TOPAS Academic v. 6'
_diffrn_ambient_temperature 293
_diffrn_detector 'Position Sensitive Detector'
_diffrn_detector_type LYNXEYE
_diffrn_measurement_device_type 'Bruker D2 PHASER'
_diffrn_radiation_monochromator none
_diffrn_radiation_type 'Cu K\a~1~'
_diffrn_radiation_wavelength 1.5418
_diffrn_source 'sealed X-ray tube'
_diffrn_source_current 30
_diffrn_source_target Cu
_diffrn_source_voltage 40
_exptl_crystal_colour colourless
_exptl_crystal_density_diffrn 1.6819(1)
_exptl_crystal_density_method 'not measured'
_exptl_crystal_F_000 396
_exptl_crystal_recrystallization_method 'accelerated ageing'
_pd_char_colour white
_pd_instr_location ' ?'
_pd_meas_2theta_range_inc 0.0199
_pd_meas_2theta_range_max 80.0043
_pd_meas_2theta_range_min 4.010
_pd_meas_number_of_points 3822
_pd_meas_scan_method cont
_pd_prep_temperature 293
_pd_proc_2theta_range_inc 0.0199
_pd_proc_2theta_range_max 80
_pd_proc_2theta_range_min 9
_pd_proc_ls_background_function 'Chebyshev polynomial'
_pd_proc_ls_profile_function pseudo-Voigt
_pd_proc_ls_prof_R_factor 0.051
_pd_proc_ls_prof_wR_expected 0.007
_pd_proc_ls_prof_wR_factor 0.064
_pd_proc_wavelength 1.5418
_pd_spec_mounting ' 'packed powder pellet''
_pd_spec_mount_mode resflection
_pd_spec_shape flat_sheet
_refine_ls_goodness_of_fit_all 9.801
_refine_ls_hydrogen_treatment undef
_refine_ls_matrix_type full
_refine_ls_number_constraints 0
_refine_ls_number_parameters 27
_refine_ls_number_restraints 0
_refine_ls_R_I_factor 0.029
_refine_ls_weighting_scheme calc
_cod_data_source_file d0gc00454e1.cif
_cod_data_source_block Sc_NH4_ox2
_cod_depositor_comments
;Adding full bibliography for 7240489--7240496.cif.

 Adding full bibliography for 7240489--7240496.cif.
;
_cod_original_cell_volume 790.81(5)
_cod_original_sg_symbol_Hall 'P 62 2c (0 0 1)'
_cod_original_formula_sum 'C4 N O10 Sc1'
_cod_database_code 7240489

loop_
_symmetry_equiv_pos_as_xyz
'x, y, z '
'-x, -y, z '
'-x+y, -x, z+1/3 '
'-x+y, y, -z '
'-y, -x, -z-1/3 '
'-y, x-y, z-1/3 '
'y, -x+y, z-1/3 '
'y, x, -z-1/3 '
'x-y, -y, -z '
'x-y, x, z+1/3 '
'-x, -x+y, -z+1/3 '
'x, x-y, -z+1/3 '

loop_
_atom_site_label
_atom_site_type_symbol
_atom_site_symmetry_multiplicity
_atom_site_fract_x
_atom_site_fract_y
_atom_site_fract_z
_atom_site_occupancy
_atom_site_B_iso_or_equiv
O1 O 12 -0.6575(4) -0.9286(4) -0.8969(3) 1 1.15(7)
O3 O 12 -0.3167(5) -0.5563(4) -0.7748(3) 1 1.15(7)
C1 C 6 -0.5941(10) -0.7971(5) -0.8333333 1 1.15(7)
C2 C 6 -0.3953(12) -0.6976(6) -0.8333333 1 1.15(7)
Sc1 Sc 3 -0.5 -1 -1 1 0.95(7)
O5 O 6 0 -0.7591(7) 0.1666667 1 1.93(13)
N1 N 3 0 0 -0.6666667 1 1.93(13)

loop_
_geom_angle_atom_site_label_1
_geom_angle_atom_site_label_2
_geom_angle_atom_site_label_3
_geom_angle
_geom_angle_site_symmetry_1
_geom_angle_site_symmetry_3
_geom_angle_publ_flag
O1 Sc1 O3 82.78(13) . 6_445 ?
O1 Sc1 O1 115.20(13) . 2_435 ?
O1 Sc1 O3 133.77(14) . 7_545 ?
O1 Sc1 O1 72.95(15) . 9_433 ?
O1 Sc1 O3 73.01(15) . 12_543 ?
O1 Sc1 O1 150.17(12) . 4_553 ?
O1 Sc1 O3 74.10(15) . 11_443 ?
O1 Sc1 O3 133.77(14) 2_435 6_445 ?
O3 Sc1 O3 116.23(13) 6_445 7_545 ?
O1 Sc1 O3 74.10(14) 9_433 6_445 ?
O3 Sc1 O3 71.43(14) 6_445 12_543 ?
O1 Sc1 O3 73.01(15) 4_553 6_445 ?
O3 Sc1 O3 151.23(17) 6_445 11_443 ?
O1 Sc1 O3 82.78(13) 2_435 7_545 ?
O1 Sc1 O1 150.17(12) 2_435 9_433 ?
O1 Sc1 O3 74.10(15) 2_435 12_543 ?
O1 Sc1 O1 72.95(15) 2_435 4_553 ?
O1 Sc1 O3 73.01(15) 2_435 11_443 ?
O1 Sc1 O3 73.01(15) 9_433 7_545 ?
O3 Sc1 O3 151.23(17) 7_545 12_543 ?
O1 Sc1 O3 74.10(14) 4_553 7_545 ?
O3 Sc1 O3 71.43(14) 7_545 11_443 ?
O1 Sc1 O3 133.77(16) 9_433 12_543 ?
O1 Sc1 O1 115.20(15) 9_433 4_553 ?
O1 Sc1 O3 82.78(14) 9_433 11_443 ?
O1 Sc1 O3 82.78(14) 4_553 12_543 ?
O3 Sc1 O3 116.23(13) 12_543 11_443 ?
O1 Sc1 O3 133.77(16) 4_553 11_443 ?
Sc1 O1 C1 122.1(5) . . ?
Sc1 O3 C2 112.8(5) 10_455 . ?
O1 C1 C2 113.3(6) . . ?
O1 C1 O1 133.4(7) . 12_543 ?
O1 C1 C2 113.3(4) 12_543 . ?
O3 C2 C1 118.5(7) . . ?
O3 C2 O3 123.1(8) . 12_543 ?
O3 C2 C1 118.5(4) 12_543 . ?

loop_
_geom_bond_atom_site_label_1
_geom_bond_atom_site_label_2
_geom_bond_distance
_geom_bond_site_symmetry_2
_geom_bond_publ_flag
Sc1 O1 2.165(4) . ?
Sc1 O3 2.302(4) 6_445 ?
Sc1 O1 2.165(4) 2_435 ?
Sc1 O3 2.302(4) 7_545 ?
Sc1 O1 2.165(5) 9_433 ?
Sc1 O3 2.302(4) 12_543 ?
Sc1 O1 2.165(5) 4_553 ?
Sc1 O3 2.302(4) 11_443 ?
O1 C1 1.251(5) . ?
O3 C2 1.287(5) . ?
C1 C2 1.551(13) . ?
